data_7034568
loop_
_publ_author_name
'Suresh, Paladugu'
'Naga Babu, Chatla'
'Sampath, Natarajan'
'Prabusankar, Ganesan'

_publ_section_title
;
 Photoluminescent calcium azolium carboxylates with diversified calcium
 coordination geometry and thermal stability.
;
_journal_issue 16
_journal_name_full 'Dalton transactions (Cambridge, England : 2003)'
_journal_page_first 7338
_journal_page_last 7346
_journal_paper_doi 10.1039/c5dt00480b
_journal_volume 44
_journal_year 2015
_chemical_formula_moiety '2(Br), C21 H28 Ca N4 O6, 3(H2 O)'
_chemical_formula_sum 'C21 H34 Br2 Ca N4 O9'
_chemical_formula_weight 686.42
_chemical_name_systematic 1
_space_group_crystal_system triclinic
_space_group_IT_number 2
_space_group_name_Hall '-P 1'
_space_group_name_H-M_alt 'P -1'
_symmetry_space_group_name_Hall '-P 1'
_symmetry_space_group_name_H-M 'P -1'
_atom_sites_solution_hydrogens mixed
_atom_sites_solution_primary direct
_audit_creation_date 2015-02-09
_audit_creation_method
;
Olex2 1.2-beta
(compiled 2015.01.26 svn.r3150 for OlexSys, GUI svn.r4998)
;
_audit_update_record
;
2015-02-23 deposited with the CCDC.
2015-03-04 downloaded from the CCDC.
;
_cell_angle_alpha 100.778(7)
_cell_angle_beta 99.668(7)
_cell_angle_gamma 91.324(6)
_cell_formula_units_Z 2
_cell_length_a 8.2450(6)
_cell_length_b 11.6571(9)
_cell_length_c 15.3212(13)
_cell_measurement_reflns_used 3430
_cell_measurement_temperature 150
_cell_measurement_theta_max 70.84
_cell_measurement_theta_min 3.87
_cell_volume 1423.8(2)
_computing_cell_refinement
;
CrysAlisPro, Agilent Technologies,
Version 1.171.35.19 (release 27-10-2011 CrysAlis171 .NET)
(compiled Oct 27 2011,15:02:11)
;
_computing_data_collection
;
CrysAlisPro, Agilent Technologies,
Version 1.171.35.19 (release 27-10-2011 CrysAlis171 .NET)
(compiled Oct 27 2011,15:02:11)
;
_computing_data_reduction
;
CrysAlisPro, Agilent Technologies,
Version 1.171.35.19 (release 27-10-2011 CrysAlis171 .NET)
(compiled Oct 27 2011,15:02:11)
;
_computing_molecular_graphics 'Olex2 (Dolomanov et al., 2009)'
_computing_publication_material 'Olex2 (Dolomanov et al., 2009)'
_computing_structure_refinement 'ShelXL (Sheldrick, 2008)'
_computing_structure_solution 'SIR2011 (Burla et al., 2007)'
_diffrn_ambient_temperature 150
_diffrn_measured_fraction_theta_full 0.998
_diffrn_measured_fraction_theta_max 0.973
_diffrn_measurement_device_type 'SuperNova, Dual, Cu at zero, Eos'
_diffrn_measurement_method '\w scans'
_diffrn_radiation_type CuK\a
_diffrn_radiation_wavelength 1.54184
_diffrn_reflns_av_R_equivalents 0.0412
_diffrn_reflns_av_unetI/netI 0.0592
_diffrn_reflns_Laue_measured_fraction_full 0.998
_diffrn_reflns_Laue_measured_fraction_max 0.973
_diffrn_reflns_limit_h_max 10
_diffrn_reflns_limit_h_min -7
_diffrn_reflns_limit_k_max 13
_diffrn_reflns_limit_k_min -14
_diffrn_reflns_limit_l_max 18
_diffrn_reflns_limit_l_min -18
_diffrn_reflns_number 10212
_diffrn_reflns_point_group_measured_fraction_full 0.998
_diffrn_reflns_point_group_measured_fraction_max 0.973
_diffrn_reflns_theta_full 67.684
_diffrn_reflns_theta_max 70.844
_diffrn_reflns_theta_min 3.866
_diffrn_source 'SuperNova (Cu) X-ray Source'
_exptl_absorpt_coefficient_mu 5.652
_exptl_absorpt_correction_T_max 1.0000
_exptl_absorpt_correction_T_min 0.4714
_exptl_absorpt_correction_type multi-scan
_exptl_absorpt_process_details
;
CrysAlisPro, Agilent Technologies,
Version 1.171.35.19 (release 27-10-2011 CrysAlis171 .NET)
(compiled Oct 27 2011,15:02:11)
Empirical absorption correction using spherical harmonics,
 implemented in SCALE3 ABSPACK scaling algorithm.
;
_exptl_crystal_colour colorless
_exptl_crystal_density_diffrn 1.601
_exptl_crystal_description Block
_exptl_crystal_F_000 700
_exptl_crystal_size_max 0.18
_exptl_crystal_size_mid 0.14
_exptl_crystal_size_min 0.08
_refine_diff_density_max 1.088
_refine_diff_density_min -0.793
_refine_diff_density_rms 0.093
_refine_ls_extinction_method none
_refine_ls_goodness_of_fit_ref 1.041
_refine_ls_hydrogen_treatment mixed
_refine_ls_matrix_type full
_refine_ls_number_parameters 352
_refine_ls_number_reflns 5338
_refine_ls_number_restraints 0
_refine_ls_restrained_S_all 1.041
_refine_ls_R_factor_all 0.0647
_refine_ls_R_factor_gt 0.0490
_refine_ls_shift/su_max 0.001
_refine_ls_shift/su_mean 0.000
_refine_ls_structure_factor_coef Fsqd
_refine_ls_weighting_details 'w=1/[\s^2^(Fo^2^)+(0.0575P)^2^+1.7772P] where P=(Fo^2^+2Fc^2^)/3'
_refine_ls_weighting_scheme calc
_refine_ls_wR_factor_gt 0.1229
_refine_ls_wR_factor_ref 0.1345
_reflns_Friedel_coverage 0.000
_reflns_number_gt 4291
_reflns_number_total 5338
_reflns_threshold_expression 'I > 2\s(I)'
_cod_data_source_file c5dt00480b2.cif
_cod_data_source_block exp_1
_cod_depositor_comments 'Adding full bibliography for 7034568--7034573.cif.'
_cod_database_code 7034568
_shelx_space_group_comment
;
The symmetry employed for this shelxl refinement is uniquely defined
by the following loop, which should always be used as a source of
symmetry information in preference to the above space-group names.
They are only intended as comments.
;
_olex2_refinement_description
;
1. Fixed Uiso
 At 1.2 times of:
  All C(H) groups, All C(H,H) groups
 At 1.5 times of:
  All C(H,H,H) groups, All O(H,H) groups
2. Others
 Fixed Sof: O8A(0.65) H8AA(0.65) H8AB(0.65) O8B(0.35) H8BA(0.35) H8BB(0.35)
3.a Free rotating group:
 O7(H7A,H7B,O8A,H8AA,H8AB,O8B,H8BA,H8BB,O9,H9A,H9B)
3.b Rotating group:
 O5(H5A,H5B), O6(H6A,H6B)
3.c Secondary CH2 refined with riding coordinates:
 C2(H2A,H2B), C6(H6C,H6D), C16(H16A,H16B), C20(H20A,H20B)
3.d Me refined with riding coordinates:
 C14(H14A,H14B,H14C)
3.e Aromatic/amide H refined with riding coordinates:
 C3(H3), C4(H4), C5(H5), C9(H9), C17(H17), C18(H18), C19(H19)
3.f Idealised Me refined as rotating group:
 C15(H15A,H15B,H15C)
;
_shelx_shelxl_version_number 2014/7
_olex2_submission_special_instructions 'No special instructions were received'

loop_
_space_group_symop_operation_xyz
'x, y, z'
'-x, -y, -z'

loop_
_atom_site_label
_atom_site_type_symbol
_atom_site_fract_x
_atom_site_fract_y
_atom_site_fract_z
_atom_site_U_iso_or_equiv
_atom_site_adp_type
_atom_site_occupancy
_atom_site_site_symmetry_order
_atom_site_calc_flag
_atom_site_refinement_flags_posn
_atom_site_refinement_flags_occupancy
_atom_site_disorder_assembly
_atom_site_disorder_group
Br1 Br -0.13796(7) 0.39760(6) 0.83084(4) 0.05215(18) Uani 1 1 d . . . .
Br2 Br 0.46458(6) 0.88230(4) 0.75138(3) 0.03934(15) Uani 1 1 d . . . .
Ca1 Ca 0.25306(10) 0.44736(7) 0.46586(5) 0.0294(2) Uani 1 1 d . . . .
O1 O 0.2499(4) 0.6520(3) 0.5040(2) 0.0390(7) Uani 1 1 d . . . .
O2 O -0.0064(4) 0.6531(3) 0.5340(2) 0.0355(7) Uani 1 1 d . . . .
O3 O 0.5104(4) 0.4784(3) 0.58805(19) 0.0340(7) Uani 1 1 d . . . .
O4 O 0.2680(4) 0.4721(3) 0.6323(2) 0.0383(7) Uani 1 1 d . . . .
O5 O 0.4113(4) 0.2809(3) 0.4294(2) 0.0409(8) Uani 1 1 d . . . .
H5A H 0.4111 0.2235 0.3775 0.061 Uiso 1 1 d GR . A 1
H5B H 0.5255 0.3019 0.4526 0.061 Uiso 1 1 d GR . A 1
O6 O 0.0657(4) 0.4771(3) 0.3344(2) 0.0378(7) Uani 1 1 d . . . .
H6A H 0.1163 0.5152 0.3029 0.057 Uiso 1 1 d GR . . .
H6B H -0.0274 0.4877 0.3336 0.057 Uiso 1 1 d GR . B 1
O7 O 0.3623(5) 0.7631(3) 0.3548(2) 0.0622(11) Uani 1 1 d . . . .
H7A H 0.4587 0.7719 0.3434 0.093 Uiso 1 1 d G . . .
H7B H 0.3658 0.7132 0.3917 0.093 Uiso 1 1 d G . C 1
O8A O 0.3740(4) 1.1502(4) 0.7012(3) 0.121(4) Uani 0.65 1 d G P D 1
H8AA H 0.3713 1.0771 0.6808 0.182 Uiso 0.65 1 d G P E 1
H8AB H 0.4020 1.1632 0.7583 0.182 Uiso 0.65 1 d G P F 1
O8B O 0.3600(4) 1.1081(4) 0.6500(3) 0.048(3) Uani 0.35 1 d G P G 2
H8BA H 0.3405 1.0586 0.6006 0.071 Uiso 0.35 1 d G P H 2
H8BB H 0.3869 1.0726 0.6935 0.071 Uiso 0.35 1 d G P I 2
O9 O 0.0544(4) 1.2040(3) 0.6734(3) 0.0742(13) Uani 1 1 d G . . .
H9A H 0.0315 1.2748 0.6894 0.111 Uiso 1 1 d G . . .
H9B H 0.1528 1.2015 0.6639 0.111 Uiso 1 1 d G . . .
N1 N 0.0209(4) 0.8939(3) 0.5895(2) 0.0308(8) Uani 1 1 d . . . .
N2 N -0.0820(4) 0.9699(3) 0.7064(2) 0.0313(8) Uani 1 1 d . . . .
N3 N 0.4062(4) 0.5536(3) 0.8110(2) 0.0309(8) Uani 1 1 d . . . .
N4 N 0.2333(4) 0.6096(3) 0.8994(2) 0.0295(7) Uani 1 1 d . . . .
C1 C 0.1237(5) 0.7025(4) 0.5249(3) 0.0316(9) Uani 1 1 d . . . .
C2 C 0.1366(5) 0.8343(4) 0.5359(3) 0.0317(9) Uani 1 1 d . . . .
H2A H 0.2480 0.8625 0.5645 0.038 Uiso 1 1 calc R . . .
H2B H 0.1168 0.8547 0.4766 0.038 Uiso 1 1 calc R . . .
C3 C -0.1374(5) 0.9202(4) 0.5583(3) 0.0342(10) Uani 1 1 d . . . .
H3 H -0.1905 0.9069 0.4985 0.041 Uiso 1 1 calc R . . .
C4 C -0.2013(5) 0.9693(4) 0.6318(3) 0.0339(10) Uani 1 1 d . . . .
H4 H -0.3060 0.9973 0.6317 0.041 Uiso 1 1 calc R . . .
C5 C 0.0508(5) 0.9240(4) 0.6790(3) 0.0328(9) Uani 1 1 d . . . .
H5 H 0.1488 0.9144 0.7163 0.039 Uiso 1 1 calc R . . .
C6 C -0.0974(5) 1.0169(4) 0.8013(3) 0.0336(9) Uani 1 1 d . . . .
H6C H -0.2076 0.9970 0.8103 0.040 Uiso 1 1 calc R . . .
H6D H -0.0824 1.1015 0.8130 0.040 Uiso 1 1 calc R . . .
C7 C 0.0276(5) 0.9691(4) 0.8681(3) 0.0319(9) Uani 1 1 d . . . .
C8 C 0.1544(5) 1.0433(4) 0.9240(3) 0.0319(9) Uani 1 1 d . . . .
C9 C 0.2637(5) 0.9964(4) 0.9867(3) 0.0326(9) Uani 1 1 d . . . .
H9 H 0.3469 1.0457 1.0250 0.039 Uiso 1 1 calc R . . .
C10 C 0.2536(5) 0.8805(4) 0.9942(3) 0.0309(9) Uani 1 1 d . . . .
C11 C 0.1256(5) 0.8069(4) 0.9373(3) 0.0318(9) Uani 1 1 d . . . .
C12 C 0.0123(5) 0.8506(4) 0.8747(3) 0.0308(9) Uani 1 1 d . . . .
C13 C 0.3779(6) 0.8351(5) 1.0623(3) 0.0384(11) Uani 1 1 d . . . .
C14 C 0.1776(6) 1.1701(4) 0.9189(3) 0.0380(10) Uani 1 1 d . . . .
H14A H 0.2710 1.2052 0.9628 0.057 Uiso 1 1 calc R . . .
H14B H 0.1958 1.1761 0.8596 0.057 Uiso 1 1 calc R . . .
H14C H 0.0807 1.2098 0.9311 0.057 Uiso 1 1 calc R . . .
C15 C -0.1257(6) 0.7714(4) 0.8152(3) 0.0413(11) Uani 1 1 d . . . .
H15A H -0.1977 0.8164 0.7805 0.062 Uiso 1 1 calc GR . . .
H15B H -0.1866 0.7353 0.8520 0.062 Uiso 1 1 calc GR . . .
H15C H -0.0807 0.7121 0.7752 0.062 Uiso 1 1 calc GR . . .
C16 C 0.1135(5) 0.6805(4) 0.9465(3) 0.0335(9) Uani 1 1 d . . . .
H16A H 0.1348 0.6761 1.0100 0.040 Uiso 1 1 calc R . . .
H16B H 0.0025 0.6479 0.9213 0.040 Uiso 1 1 calc R . . .
C17 C 0.3118(5) 0.6396(4) 0.8374(3) 0.0313(9) Uani 1 1 d . . . .
H17 H 0.3023 0.7092 0.8160 0.038 Uiso 1 1 calc R . . .
C18 C 0.2780(6) 0.5010(4) 0.9120(3) 0.0430(11) Uani 1 1 d . . . .
H18 H 0.2411 0.4593 0.9517 0.052 Uiso 1 1 calc R . . .
C19 C 0.3852(7) 0.4652(5) 0.8566(3) 0.0453(12) Uani 1 1 d . . . .
H19 H 0.4354 0.3941 0.8504 0.054 Uiso 1 1 calc R . . .
C20 C 0.5081(5) 0.5519(4) 0.7413(3) 0.0344(10) Uani 1 1 d . . . .
H20A H 0.6057 0.5099 0.7566 0.041 Uiso 1 1 calc R . . .
H20B H 0.5438 0.6316 0.7407 0.041 Uiso 1 1 calc R . . .
C21 C 0.4192(5) 0.4952(4) 0.6474(3) 0.0313(9) Uani 1 1 d . . . .
H13A H 0.432(6) 0.775(5) 1.031(4) 0.043(14) Uiso 1 1 d . . . .
H13B H 0.326(6) 0.794(5) 1.103(4) 0.043(14) Uiso 1 1 d . . . .
H13C H 0.437(6) 0.887(5) 1.091(3) 0.037(14) Uiso 1 1 d . . . .

loop_
_atom_site_aniso_label
_atom_site_aniso_U_11
_atom_site_aniso_U_22
_atom_site_aniso_U_33
_atom_site_aniso_U_23
_atom_site_aniso_U_13
_atom_site_aniso_U_12
Br1 0.0515(3) 0.0638(4) 0.0487(3) 0.0306(3) 0.0082(2) 0.0023(3)
Br2 0.0326(3) 0.0426(3) 0.0423(3) 0.0062(2) 0.00749(19) 0.00140(19)
Ca1 0.0317(4) 0.0297(4) 0.0279(4) 0.0044(3) 0.0102(3) -0.0020(3)
O1 0.0375(17) 0.0333(17) 0.0455(19) 0.0005(14) 0.0134(14) 0.0003(13)
O2 0.0351(16) 0.0330(16) 0.0403(17) 0.0092(13) 0.0109(13) -0.0056(13)
O3 0.0362(16) 0.0383(17) 0.0297(15) 0.0049(13) 0.0141(13) -0.0009(13)
O4 0.0320(17) 0.055(2) 0.0283(15) 0.0075(14) 0.0084(12) -0.0020(14)
O5 0.0391(18) 0.0318(17) 0.050(2) -0.0008(14) 0.0119(15) -0.0005(14)
O6 0.0385(17) 0.0440(19) 0.0335(16) 0.0106(14) 0.0105(13) -0.0007(15)
O7 0.066(3) 0.059(3) 0.071(3) 0.028(2) 0.020(2) 0.002(2)
O8A 0.095(7) 0.102(8) 0.210(13) 0.088(9) 0.077(7) 0.049(6)
O8B 0.053(7) 0.043(6) 0.038(5) 0.004(5) -0.013(5) -0.009(5)
O9 0.079(3) 0.065(3) 0.071(3) 0.010(2) -0.004(2) 0.003(2)
N1 0.036(2) 0.0279(19) 0.0310(18) 0.0081(15) 0.0119(15) 0.0023(15)
N2 0.0291(18) 0.0292(19) 0.0365(19) 0.0074(15) 0.0073(15) 0.0031(14)
N3 0.0303(18) 0.039(2) 0.0234(17) 0.0044(15) 0.0065(14) 0.0037(15)
N4 0.0287(18) 0.0334(19) 0.0271(17) 0.0057(14) 0.0067(14) 0.0017(14)
C1 0.037(2) 0.035(2) 0.023(2) 0.0058(17) 0.0057(17) -0.0027(18)
C2 0.037(2) 0.031(2) 0.031(2) 0.0082(17) 0.0128(18) -0.0003(18)
C3 0.034(2) 0.035(2) 0.033(2) 0.0112(19) 0.0028(18) -0.0018(18)
C4 0.028(2) 0.034(2) 0.039(2) 0.0103(19) 0.0006(18) 0.0018(18)
C5 0.031(2) 0.034(2) 0.033(2) 0.0064(18) 0.0053(17) 0.0023(18)
C6 0.035(2) 0.029(2) 0.037(2) 0.0054(18) 0.0097(18) 0.0079(18)
C7 0.032(2) 0.036(2) 0.029(2) 0.0041(18) 0.0109(17) 0.0027(18)
C8 0.033(2) 0.035(2) 0.030(2) 0.0033(18) 0.0139(18) 0.0040(18)
C9 0.032(2) 0.039(2) 0.028(2) 0.0024(18) 0.0111(17) -0.0002(18)
C10 0.031(2) 0.036(2) 0.027(2) 0.0042(17) 0.0125(17) 0.0016(18)
C11 0.036(2) 0.034(2) 0.029(2) 0.0059(17) 0.0163(18) 0.0036(18)
C12 0.028(2) 0.035(2) 0.031(2) 0.0035(18) 0.0111(17) 0.0048(17)
C13 0.038(3) 0.042(3) 0.035(3) 0.006(2) 0.009(2) 0.001(2)
C14 0.037(2) 0.033(2) 0.045(3) 0.006(2) 0.012(2) -0.0022(19)
C15 0.036(2) 0.037(3) 0.046(3) 0.003(2) 0.000(2) -0.001(2)
C16 0.038(2) 0.034(2) 0.032(2) 0.0056(18) 0.0157(18) 0.0028(18)
C17 0.034(2) 0.035(2) 0.026(2) 0.0072(17) 0.0097(17) -0.0002(18)
C18 0.055(3) 0.040(3) 0.044(3) 0.021(2) 0.022(2) 0.015(2)
C19 0.058(3) 0.042(3) 0.046(3) 0.022(2) 0.019(2) 0.021(2)
C20 0.028(2) 0.046(3) 0.030(2) 0.0034(19) 0.0103(17) 0.0041(18)
C21 0.038(2) 0.031(2) 0.028(2) 0.0074(17) 0.0102(18) 0.0039(18)

loop_
_atom_type_symbol
_atom_type_description
_atom_type_scat_dispersion_real
_atom_type_scat_dispersion_imag
_atom_type_scat_source
C C 0.0181 0.0091 'International Tables Vol C Tables 4.2.6.8 and 6.1.1.4'
H H 0.0000 0.0000 'International Tables Vol C Tables 4.2.6.8 and 6.1.1.4'
Br Br -0.6763 1.2805 'International Tables Vol C Tables 4.2.6.8 and 6.1.1.4'
Ca Ca 0.3641 1.2855 'International Tables Vol C Tables 4.2.6.8 and 6.1.1.4'
N N 0.0311 0.0180 'International Tables Vol C Tables 4.2.6.8 and 6.1.1.4'
O O 0.0492 0.0322 'International Tables Vol C Tables 4.2.6.8 and 6.1.1.4'

loop_
_geom_angle_atom_site_label_1
_geom_angle_atom_site_label_2
_geom_angle_atom_site_label_3
_geom_angle
_geom_angle_site_symmetry_1
_geom_angle_site_symmetry_3
O1 Ca1 Ca1 76.81(8) . 2_666
O1 Ca1 O3 74.82(11) . 2_666
O1 Ca1 O3 83.20(11) . .
O1 Ca1 O4 80.19(12) . .
O1 Ca1 O5 147.24(11) . .
O1 Ca1 O6 82.07(12) . .
O1 Ca1 C1 19.59(10) . .
O1 Ca1 C21 77.68(12) . .
O2 Ca1 Ca1 159.15(9) 2_566 2_666
O2 Ca1 O1 114.92(12) 2_566 .
O2 Ca1 O3 160.58(11) 2_566 2_666
O2 Ca1 O3 127.51(11) 2_566 .
O2 Ca1 O4 81.42(11) 2_566 .
O2 Ca1 O5 97.76(11) 2_566 .
O2 Ca1 O6 73.65(11) 2_566 .
O2 Ca1 C1 95.34(11) 2_566 .
O2 Ca1 C21 105.96(12) 2_566 .
O3 Ca1 Ca1 33.41(6) . 2_666
O3 Ca1 Ca1 35.13(7) 2_666 2_666
O3 Ca1 O3 68.54(11) 2_666 .
O3 Ca1 O4 117.57(10) 2_666 .
O3 Ca1 C1 93.66(11) 2_666 .
O3 Ca1 C1 95.04(10) . .
O3 Ca1 C21 92.32(11) 2_666 .
O3 Ca1 C21 26.51(11) . .
O4 Ca1 Ca1 83.95(7) . 2_666
O4 Ca1 O3 52.18(9) . .
O4 Ca1 C1 75.47(11) . .
O4 Ca1 C21 26.00(11) . .
O5 Ca1 Ca1 71.40(8) . 2_666
O5 Ca1 O3 74.71(11) . 2_666
O5 Ca1 O3 74.72(11) . .
O5 Ca1 O4 103.73(12) . .
O5 Ca1 O6 110.74(12) . .
O5 Ca1 C1 166.61(11) . .
O5 Ca1 C21 91.82(12) . .
O6 Ca1 Ca1 126.51(8) . 2_666
O6 Ca1 O3 158.17(11) . .
O6 Ca1 O3 92.03(11) . 2_666
O6 Ca1 O4 139.52(11) . .
O6 Ca1 C1 75.69(11) . .
O6 Ca1 C21 157.37(13) . .
C1 Ca1 Ca1 95.28(8) . 2_666
C21 Ca1 Ca1 58.04(9) . 2_666
C21 Ca1 C1 81.88(12) . .
C1 O1 Ca1 122.0(3) . .
C1 O2 Ca1 173.8(3) . 2_566
Ca1 O3 Ca1 111.46(11) 2_666 .
C21 O3 Ca1 146.0(3) . 2_666
C21 O3 Ca1 89.2(3) . .
C21 O4 Ca1 92.4(2) . .
Ca1 O5 H5A 134.4 . .
Ca1 O5 H5B 109.2 . .
H5A O5 H5B 104.7 . .
Ca1 O6 H6A 110.0 . .
Ca1 O6 H6B 124.0 . .
H6A O6 H6B 116.7 . .
H7A O7 H7B 107.8 . .
H8AA O8A H8AB 109.4 . .
H8BA O8B H8BB 109.4 . .
H9A O9 H9B 109.6 . .
C3 N1 C2 127.0(4) . .
C5 N1 C2 124.1(4) . .
C5 N1 C3 108.8(4) . .
C4 N2 C6 125.8(4) . .
C5 N2 C4 108.5(4) . .
C5 N2 C6 125.7(4) . .
C17 N3 C19 108.6(4) . .
C17 N3 C20 125.2(4) . .
C19 N3 C20 126.2(4) . .
C17 N4 C16 126.4(4) . .
C17 N4 C18 108.4(4) . .
C18 N4 C16 125.3(4) . .
O1 C1 Ca1 38.5(2) . .
O1 C1 C2 114.6(4) . .
O2 C1 Ca1 87.4(3) . .
O2 C1 O1 125.8(4) . .
O2 C1 C2 119.6(4) . .
C2 C1 Ca1 152.5(3) . .
N1 C2 C1 113.7(3) . .
N1 C2 H2A 108.8 . .
N1 C2 H2B 108.8 . .
C1 C2 H2A 108.8 . .
C1 C2 H2B 108.8 . .
H2A C2 H2B 107.7 . .
N1 C3 H3 126.6 . .
C4 C3 N1 106.7(4) . .
C4 C3 H3 126.6 . .
N2 C4 H4 126.4 . .
C3 C4 N2 107.2(4) . .
C3 C4 H4 126.4 . .
N1 C5 H5 125.6 . .
N2 C5 N1 108.9(4) . .
N2 C5 H5 125.6 . .
N2 C6 H6C 109.2 . .
N2 C6 H6D 109.2 . .
N2 C6 C7 112.2(3) . .
H6C C6 H6D 107.9 . .
C7 C6 H6C 109.2 . .
C7 C6 H6D 109.2 . .
C8 C7 C6 120.0(4) . .
C8 C7 C12 120.5(4) . .
C12 C7 C6 119.5(4) . .
C7 C8 C9 118.1(4) . .
C7 C8 C14 122.6(4) . .
C9 C8 C14 119.3(4) . .
C8 C9 H9 118.5 . .
C10 C9 C8 122.9(4) . .
C10 C9 H9 118.5 . .
C9 C10 C11 118.3(4) . .
C9 C10 C13 120.2(4) . .
C11 C10 C13 121.5(4) . .
C10 C11 C16 118.2(4) . .
C12 C11 C10 120.6(4) . .
C12 C11 C16 121.3(4) . .
C7 C12 C15 120.3(4) . .
C11 C12 C7 119.6(4) . .
C11 C12 C15 120.0(4) . .
C10 C13 H13A 108(3) . .
C10 C13 H13B 113(3) . .
C10 C13 H13C 109(4) . .
H13A C13 H13B 102(4) . .
H13A C13 H13C 114(5) . .
H13B C13 H13C 110(5) . .
C8 C14 H14A 109.5 . .
C8 C14 H14B 109.5 . .
C8 C14 H14C 109.5 . .
H14A C14 H14B 109.5 . .
H14A C14 H14C 109.5 . .
H14B C14 H14C 109.5 . .
C12 C15 H15A 109.5 . .
C12 C15 H15B 109.5 . .
C12 C15 H15C 109.5 . .
H15A C15 H15B 109.5 . .
H15A C15 H15C 109.5 . .
H15B C15 H15C 109.5 . .
N4 C16 C11 111.8(3) . .
N4 C16 H16A 109.3 . .
N4 C16 H16B 109.3 . .
C11 C16 H16A 109.3 . .
C11 C16 H16B 109.3 . .
H16A C16 H16B 107.9 . .
N3 C17 H17 125.7 . .
N4 C17 N3 108.6(4) . .
N4 C17 H17 125.7 . .
N4 C18 H18 126.2 . .
C19 C18 N4 107.7(4) . .
C19 C18 H18 126.2 . .
N3 C19 H19 126.6 . .
C18 C19 N3 106.8(4) . .
C18 C19 H19 126.6 . .
N3 C20 H20A 108.9 . .
N3 C20 H20B 108.9 . .
N3 C20 C21 113.3(3) . .
H20A C20 H20B 107.7 . .
C21 C20 H20A 108.9 . .
C21 C20 H20B 108.9 . .
O3 C21 Ca1 64.3(2) . .
O3 C21 C20 114.6(4) . .
O4 C21 Ca1 61.6(2) . .
O4 C21 O3 124.5(4) . .
O4 C21 C20 120.9(4) . .
C20 C21 Ca1 165.8(3) . .

loop_
_geom_bond_atom_site_label_1
_geom_bond_atom_site_label_2
_geom_bond_distance
_geom_bond_site_symmetry_2
Ca1 Ca1 4.1280(17) 2_666
Ca1 O1 2.349(3) .
Ca1 O2 2.324(3) 2_566
Ca1 O3 2.552(3) .
Ca1 O3 2.442(3) 2_666
Ca1 O4 2.493(3) .
Ca1 O5 2.396(3) .
Ca1 O6 2.409(3) .
Ca1 C1 3.205(5) .
Ca1 C21 2.833(4) .
O1 C1 1.266(5) .
O2 Ca1 2.324(3) 2_566
O2 C1 1.246(5) .
O3 Ca1 2.442(3) 2_666
O3 C21 1.265(5) .
O4 C21 1.243(5) .
O5 H5A 0.9386 .
O5 H5B 0.9572 .
O6 H6A 0.8622 .
O6 H6B 0.7787 .
O7 H7A 0.8501 .
O7 H7B 0.8820 .
O8A H8AA 0.8499 .
O8A H8AB 0.8499 .
O8B H8BA 0.8502 .
O8B H8BB 0.8497 .
O9 H9A 0.8505 .
O9 H9B 0.8491 .
N1 C2 1.465(5) .
N1 C3 1.375(6) .
N1 C5 1.329(6) .
N2 C4 1.376(5) .
N2 C5 1.326(6) .
N2 C6 1.483(5) .
N3 C17 1.329(6) .
N3 C19 1.372(6) .
N3 C20 1.463(5) .
N4 C16 1.495(5) .
N4 C17 1.328(5) .
N4 C18 1.366(6) .
C1 C2 1.513(6) .
C2 H2A 0.9700 .
C2 H2B 0.9700 .
C3 H3 0.9300 .
C3 C4 1.358(6) .
C4 H4 0.9300 .
C5 H5 0.9300 .
C6 H6C 0.9700 .
C6 H6D 0.9700 .
C6 C7 1.518(6) .
C7 C8 1.398(6) .
C7 C12 1.408(6) .
C8 C9 1.401(6) .
C8 C14 1.504(6) .
C9 H9 0.9300 .
C9 C10 1.380(6) .
C10 C11 1.407(6) .
C10 C13 1.514(7) .
C11 C12 1.399(6) .
C11 C16 1.508(6) .
C12 C15 1.505(6) .
C13 H13A 0.93(6) .
C13 H13B 1.00(5) .
C13 H13C 0.78(5) .
C14 H14A 0.9600 .
C14 H14B 0.9600 .
C14 H14C 0.9600 .
C15 H15A 0.9600 .
C15 H15B 0.9600 .
C15 H15C 0.9600 .
C16 H16A 0.9700 .
C16 H16B 0.9700 .
C17 H17 0.9300 .
C18 H18 0.9300 .
C18 C19 1.346(7) .
C19 H19 0.9300 .
C20 H20A 0.9700 .
C20 H20B 0.9700 .
C20 C21 1.521(6) .

loop_
_geom_torsion_atom_site_label_1
_geom_torsion_atom_site_label_2
_geom_torsion_atom_site_label_3
_geom_torsion_atom_site_label_4
_geom_torsion
_geom_torsion_site_symmetry_1
Ca1 O1 C1 O2 5.2(6) .
Ca1 O1 C1 C2 -172.6(3) .
Ca1 O3 C21 Ca1 129.3(5) 2_666
Ca1 O3 C21 O4 13.3(5) .
Ca1 O3 C21 O4 142.6(4) 2_666
Ca1 O3 C21 C20 -35.0(7) 2_666
Ca1 O3 C21 C20 -164.4(3) .
Ca1 O4 C21 O3 -13.6(5) .
Ca1 O4 C21 C20 163.9(4) .
Ca1 C1 C2 N1 -169.5(4) .
O1 C1 C2 N1 -159.6(4) .
O2 C1 C2 N1 22.5(6) .
N1 C3 C4 N2 -1.2(5) .
N2 C6 C7 C8 112.1(4) .
N2 C6 C7 C12 -69.6(5) .
N3 C20 C21 Ca1 107.1(12) .
N3 C20 C21 O3 -170.9(4) .
N3 C20 C21 O4 11.3(6) .
N4 C18 C19 N3 0.6(6) .
C2 N1 C3 C4 176.7(4) .
C2 N1 C5 N2 -176.4(4) .
C3 N1 C2 C1 -88.7(5) .
C3 N1 C5 N2 -0.7(5) .
C4 N2 C5 N1 0.0(5) .
C4 N2 C6 C7 160.7(4) .
C5 N1 C2 C1 86.1(5) .
C5 N1 C3 C4 1.2(5) .
C5 N2 C4 C3 0.8(5) .
C5 N2 C6 C7 -21.1(6) .
C6 N2 C4 C3 179.2(4) .
C6 N2 C5 N1 -178.5(4) .
C6 C7 C8 C9 177.8(4) .
C6 C7 C8 C14 -2.5(6) .
C6 C7 C12 C11 -178.8(4) .
C6 C7 C12 C15 0.8(6) .
C7 C8 C9 C10 1.4(6) .
C8 C7 C12 C11 -0.4(6) .
C8 C7 C12 C15 179.2(4) .
C8 C9 C10 C11 -1.3(6) .
C8 C9 C10 C13 178.8(4) .
C9 C10 C11 C12 0.3(6) .
C9 C10 C11 C16 -179.2(4) .
C10 C11 C12 C7 0.6(6) .
C10 C11 C12 C15 -179.1(4) .
C10 C11 C16 N4 -79.7(5) .
C12 C7 C8 C9 -0.5(6) .
C12 C7 C8 C14 179.2(4) .
C12 C11 C16 N4 100.8(5) .
C13 C10 C11 C12 -179.8(4) .
C13 C10 C11 C16 0.7(6) .
C14 C8 C9 C10 -178.3(4) .
C16 N4 C17 N3 -179.4(4) .
C16 N4 C18 C19 178.8(4) .
C16 C11 C12 C7 -180.0(4) .
C16 C11 C12 C15 0.4(6) .
C17 N3 C19 C18 -1.0(6) .
C17 N3 C20 C21 -91.0(5) .
C17 N4 C16 C11 -16.9(6) .
C17 N4 C18 C19 0.0(6) .
C18 N4 C16 C11 164.5(4) .
C18 N4 C17 N3 -0.6(5) .
C19 N3 C17 N4 1.0(5) .
C19 N3 C20 C21 85.4(5) .
C20 N3 C17 N4 177.9(4) .
C20 N3 C19 C18 -177.9(4) .
